data_7058140
loop_
_publ_author_name
'Yang, Jiali'
'Zhang, Fuli'
'Dong, Xiaobin'
'Yu, Bo'
'Zhang, Mengyang'
'Wei, Donghui'
'Li, Zhongyi'
'Wei, Bin'
'Zhang, Chi'
'Li, Suzhi'
'Cao, Guangxiu'
'Zhai, Bin'

_publ_section_title
;
 Synthesis, photophysical and electroluminescent properties of
 iridium(iii) complexes with 2-aryl-thiazole and oxadiazol-substituted
 amide derivative ligands
;
_journal_issue 10
_journal_name_full 'New Journal of Chemistry'
_journal_page_first 4272
_journal_paper_doi 10.1039/C8NJ05370G
_journal_volume 43
_journal_year 2019
_chemical_formula_moiety 'C46 H32 Ir N5 O2 P S2'
_chemical_formula_sum 'C46 H32 Ir N5 O2 P S2'
_chemical_formula_weight 974.05
_space_group_crystal_system monoclinic
_space_group_IT_number 14
_space_group_name_Hall '-P 2yn'
_space_group_name_H-M_alt 'P 1 21/n 1'
_symmetry_space_group_name_Hall '-P 2yn'
_symmetry_space_group_name_H-M 'P 1 21/n 1'
_atom_sites_solution_hydrogens mixed
_atom_sites_solution_primary direct
_audit_creation_date 2018-04-01
_audit_creation_method
;
Olex2 1.2
(compiled 2017.03.02 svn.r3394 for OlexSys, GUI svn.r5324)
;
_audit_update_record
;
2018-11-22 deposited with the CCDC.
2019-02-04 downloaded from the CCDC.
;
_cell_angle_alpha 90
_cell_angle_beta 97.85(3)
_cell_angle_gamma 90
_cell_formula_units_Z 4
_cell_length_a 11.412(2)
_cell_length_b 16.497(3)
_cell_length_c 20.917(4)
_cell_measurement_reflns_used 13125
_cell_measurement_temperature 153(2)
_cell_measurement_theta_max 27.4816
_cell_measurement_theta_min 1.5778
_cell_volume 3901.0(13)
_computing_cell_refinement 'CrystalClear (Rigaku Inc., 2008)'
_computing_data_collection 'CrystalClear (Rigaku Inc., 2008)'
_computing_data_reduction 'CrystalClear (Rigaku Inc., 2008)'
_computing_molecular_graphics 'Olex2 (Dolomanov et al., 2009)'
_computing_publication_material 'Olex2 (Dolomanov et al., 2009)'
_computing_structure_refinement 'XL (Sheldrick, 2008)'
_computing_structure_solution 'ShelXS (Sheldrick, 2008)'
_diffrn_ambient_temperature 153.15
_diffrn_measured_fraction_theta_full 0.995
_diffrn_measured_fraction_theta_max 0.995
_diffrn_measurement_device_type 'multiwire proportional'
_diffrn_measurement_method 'phi and omega scans'
_diffrn_radiation_monochromator graphite
_diffrn_radiation_type MoK\a
_diffrn_radiation_wavelength 0.71073
_diffrn_reflns_av_R_equivalents 0.0378
_diffrn_reflns_av_unetI/netI 0.0357
_diffrn_reflns_Laue_measured_fraction_full 0.995
_diffrn_reflns_Laue_measured_fraction_max 0.995
_diffrn_reflns_limit_h_max 14
_diffrn_reflns_limit_h_min -14
_diffrn_reflns_limit_k_max 21
_diffrn_reflns_limit_k_min -21
_diffrn_reflns_limit_l_max 27
_diffrn_reflns_limit_l_min -22
_diffrn_reflns_number 27635
_diffrn_reflns_point_group_measured_fraction_full 0.995
_diffrn_reflns_point_group_measured_fraction_max 0.995
_diffrn_reflns_theta_full 25.242
_diffrn_reflns_theta_max 27.486
_diffrn_reflns_theta_min 2.321
_exptl_absorpt_coefficient_mu 3.618
_exptl_absorpt_correction_T_max 1.0000
_exptl_absorpt_correction_T_min 0.7242
_exptl_absorpt_correction_type multi-scan
_exptl_absorpt_process_details 'CrystalClear (Rigaku Inc., 2008)'
_exptl_crystal_colour red
_exptl_crystal_density_diffrn 1.658
_exptl_crystal_description block
_exptl_crystal_F_000 1932
_exptl_crystal_size_max 0.21
_exptl_crystal_size_mid 0.2
_exptl_crystal_size_min 0.17
_refine_diff_density_max 1.061
_refine_diff_density_min -0.817
_refine_diff_density_rms 0.099
_refine_ls_extinction_method none
_refine_ls_goodness_of_fit_ref 1.110
_refine_ls_hydrogen_treatment mixed
_refine_ls_matrix_type full
_refine_ls_number_parameters 517
_refine_ls_number_reflns 8899
_refine_ls_number_restraints 3
_refine_ls_restrained_S_all 1.110
_refine_ls_R_factor_all 0.0337
_refine_ls_R_factor_gt 0.0315
_refine_ls_shift/su_max 0.002
_refine_ls_shift/su_mean 0.000
_refine_ls_structure_factor_coef Fsqd
_refine_ls_weighting_details 'w=1/[\s^2^(Fo^2^)+(0.0234P)^2^+6.5239P] where P=(Fo^2^+2Fc^2^)/3'
_refine_ls_weighting_scheme calc
_refine_ls_wR_factor_gt 0.0689
_refine_ls_wR_factor_ref 0.0701
_reflns_Friedel_coverage 0.000
_reflns_number_gt 8506
_reflns_number_total 8899
_reflns_threshold_expression 'I > 2\s(I)'
_cod_data_source_file c8nj05370g2.cif
_cod_data_source_block bww18169
_cod_depositor_comments 'Adding full bibliography for 7058140--7058141.cif.'
_cod_original_cell_volume 3901.2(14)
_cod_database_code 7058140
_shelx_shelxl_version_number 2014/7
_shelx_space_group_comment
;
The symmetry employed for this shelxl refinement is uniquely defined
by the following loop, which should always be used as a source of
symmetry information in preference to the above space-group names.
They are only intended as comments.
;
_shelx_estimated_absorpt_t_max 0.578
_shelx_estimated_absorpt_t_min 0.517
_olex2_refinement_description
;
1. Fixed Uiso
 At 1.2 times of:
  All C(H) groups
 At 1.5 times of:
  All O(H) groups
2. Restrained distances
 O1-H1
 0.85 with sigma of 0.01
 P1-H1
 1.970661 with sigma of 0.02
 Ir1-H1
 2.851195 with sigma of 0.02
3.a Aromatic/amide H refined with riding coordinates:
 C2(H2), C3(H3), C4(H4), C5(H5), C9(H9), C10(H10), C11(H11), C12(H12),
 C15(H15), C16(H16), C17(H17), C18(H18), C22(H22), C23(H23), C24(H24), C25(H25),
  C28(H28), C29(H29), C30(H30), C31(H31), C32(H32), C34(H34), C35(H35),
 C36(H36), C37(H37), C38(H38), C42(H42), C43(H43), C44(H44), C45(H45), C46(H46)
;
_olex2_submission_special_instructions 'No special instructions were received'

loop_
_space_group_symop_operation_xyz
'x, y, z'
'-x+1/2, y+1/2, -z+1/2'
'-x, -y, -z'
'x-1/2, -y-1/2, z-1/2'

loop_
_atom_site_label
_atom_site_type_symbol
_atom_site_fract_x
_atom_site_fract_y
_atom_site_fract_z
_atom_site_U_iso_or_equiv
_atom_site_adp_type
_atom_site_occupancy
_atom_site_site_symmetry_order
_atom_site_calc_flag
_atom_site_refinement_flags_posn
Ir1 Ir 0.43690(2) 0.08691(2) 0.73460(2) 0.01753(5) Uani 1 1 d D
S1 S 0.21273(10) 0.07421(7) 0.89423(5) 0.0401(3) Uani 1 1 d .
S2 S 0.74869(8) 0.13424(6) 0.63108(5) 0.0305(2) Uani 1 1 d .
P1 P 0.19475(8) -0.00005(5) 0.66629(4) 0.01960(17) Uani 1 1 d D
O1 O 0.3224(2) -0.01491(14) 0.69404(11) 0.0210(5) Uani 1 1 d D
H1 H 0.328(2) -0.0649(7) 0.7049(17) 0.031 Uiso 1 1 d DR
O2 O 0.2169(2) 0.19655(14) 0.57589(11) 0.0234(5) Uani 1 1 d .
N1 N 0.3146(3) 0.10905(17) 0.79550(14) 0.0220(6) Uani 1 1 d .
N2 N 0.5721(2) 0.07313(17) 0.67952(13) 0.0199(5) Uani 1 1 d .
N3 N 0.1614(3) 0.08717(17) 0.63344(14) 0.0238(6) Uani 1 1 d .
N4 N 0.3528(2) 0.15160(17) 0.65261(13) 0.0198(6) Uani 1 1 d .
N5 N 0.4028(3) 0.21472(17) 0.62084(14) 0.0233(6) Uani 1 1 d .
C1 C 0.1551(4) 0.1535(2) 0.8455(2) 0.0339(9) Uani 1 1 d .
C2 C 0.0572(4) 0.2034(3) 0.8508(2) 0.0423(11) Uani 1 1 d .
H2 H 0.0099 0.1952 0.8843 0.051 Uiso 1 1 calc R
C3 C 0.0316(4) 0.2640(3) 0.8067(2) 0.0456(12) Uani 1 1 d .
H3 H -0.0352 0.2975 0.8095 0.055 Uiso 1 1 calc R
C4 C 0.1000(4) 0.2783(3) 0.7578(2) 0.0397(10) Uani 1 1 d .
H4 H 0.0807 0.3220 0.7287 0.048 Uiso 1 1 calc R
C5 C 0.1966(3) 0.2290(2) 0.75136(19) 0.0299(8) Uani 1 1 d .
H5 H 0.2439 0.2385 0.7181 0.036 Uiso 1 1 calc R
C6 C 0.2223(3) 0.1655(2) 0.79479(18) 0.0269(8) Uani 1 1 d .
C7 C 0.3226(3) 0.0603(2) 0.84569(18) 0.0275(8) Uani 1 1 d .
C8 C 0.4214(3) 0.0052(2) 0.85589(18) 0.0289(8) Uani 1 1 d .
C9 C 0.4455(4) -0.0476(3) 0.9080(2) 0.0417(10) Uani 1 1 d .
H9 H 0.3932 -0.0508 0.9396 0.050 Uiso 1 1 calc R
C10 C 0.5450(5) -0.0949(3) 0.9136(2) 0.0464(11) Uani 1 1 d .
H10 H 0.5623 -0.1304 0.9494 0.056 Uiso 1 1 calc R
C11 C 0.6204(4) -0.0908(2) 0.8671(2) 0.0380(10) Uani 1 1 d .
H11 H 0.6882 -0.1248 0.8706 0.046 Uiso 1 1 calc R
C12 C 0.5977(3) -0.0373(2) 0.81501(18) 0.0271(7) Uani 1 1 d .
H12 H 0.6512 -0.0348 0.7840 0.033 Uiso 1 1 calc R
C13 C 0.4979(3) 0.0124(2) 0.80776(16) 0.0227(7) Uani 1 1 d .
C14 C 0.5897(3) 0.0222(2) 0.62842(16) 0.0233(7) Uani 1 1 d .
C15 C 0.5245(4) -0.0469(2) 0.60915(19) 0.0302(8) Uani 1 1 d .
H15 H 0.4616 -0.0642 0.6313 0.036 Uiso 1 1 calc R
C16 C 0.5540(4) -0.0896(2) 0.5567(2) 0.0408(10) Uani 1 1 d .
H16 H 0.5101 -0.1367 0.5424 0.049 Uiso 1 1 calc R
C17 C 0.6467(4) -0.0649(3) 0.5248(2) 0.0441(11) Uani 1 1 d .
H17 H 0.6651 -0.0956 0.4890 0.053 Uiso 1 1 calc R
C18 C 0.7129(4) 0.0031(3) 0.5436(2) 0.0383(10) Uani 1 1 d .
H18 H 0.7760 0.0198 0.5213 0.046 Uiso 1 1 calc R
C19 C 0.6842(3) 0.0464(2) 0.59642(17) 0.0283(8) Uani 1 1 d .
C20 C 0.6492(3) 0.1332(2) 0.68644(16) 0.0240(7) Uani 1 1 d .
C21 C 0.6418(3) 0.1913(2) 0.73733(17) 0.0247(7) Uani 1 1 d .
C22 C 0.7225(3) 0.2533(2) 0.75487(19) 0.0320(8) Uani 1 1 d .
H22 H 0.7878 0.2609 0.7318 0.038 Uiso 1 1 calc R
C23 C 0.7076(3) 0.3033(2) 0.8056(2) 0.0345(9) Uani 1 1 d .
H23 H 0.7629 0.3454 0.8182 0.041 Uiso 1 1 calc R
C24 C 0.6107(4) 0.2918(2) 0.8381(2) 0.0339(9) Uani 1 1 d .
H24 H 0.5999 0.3266 0.8730 0.041 Uiso 1 1 calc R
C25 C 0.5292(3) 0.2304(2) 0.82076(17) 0.0267(7) Uani 1 1 d .
H25 H 0.4637 0.2241 0.8439 0.032 Uiso 1 1 calc R
C26 C 0.5421(3) 0.1780(2) 0.76975(16) 0.0219(7) Uani 1 1 d .
C27 C 0.0938(3) -0.0161(2) 0.72380(16) 0.0222(7) Uani 1 1 d .
C28 C 0.1043(4) -0.0875(2) 0.75946(18) 0.0283(8) Uani 1 1 d .
H28 H 0.1673 -0.1239 0.7553 0.034 Uiso 1 1 calc R
C29 C 0.0238(4) -0.1058(2) 0.80074(19) 0.0334(9) Uani 1 1 d .
H29 H 0.0308 -0.1548 0.8248 0.040 Uiso 1 1 calc R
C30 C -0.0676(3) -0.0522(2) 0.80690(19) 0.0312(8) Uani 1 1 d .
H30 H -0.1231 -0.0647 0.8354 0.037 Uiso 1 1 calc R
C31 C -0.0786(4) 0.0188(3) 0.7723(2) 0.0352(9) Uani 1 1 d .
H31 H -0.1410 0.0554 0.7772 0.042 Uiso 1 1 calc R
C32 C 0.0015(3) 0.0370(2) 0.73019(19) 0.0297(8) Uani 1 1 d .
H32 H -0.0066 0.0857 0.7057 0.036 Uiso 1 1 calc R
C33 C 0.1527(3) -0.0744(2) 0.60444(17) 0.0241(7) Uani 1 1 d .
C34 C 0.0461(4) -0.0648(2) 0.56424(19) 0.0325(8) Uani 1 1 d .
H34 H -0.0040 -0.0205 0.5710 0.039 Uiso 1 1 calc R
C35 C 0.0120(4) -0.1189(3) 0.5144(2) 0.0419(10) Uani 1 1 d .
H35 H -0.0606 -0.1111 0.4870 0.050 Uiso 1 1 calc R
C36 C 0.0824(4) -0.1833(3) 0.5047(2) 0.0393(10) Uani 1 1 d .
H36 H 0.0590 -0.2201 0.4705 0.047 Uiso 1 1 calc R
C37 C 0.1880(4) -0.1951(3) 0.5448(2) 0.0423(10) Uani 1 1 d .
H37 H 0.2369 -0.2401 0.5382 0.051 Uiso 1 1 calc R
C38 C 0.2219(4) -0.1410(2) 0.59447(19) 0.0311(8) Uani 1 1 d .
H38 H 0.2940 -0.1497 0.6222 0.037 Uiso 1 1 calc R
C39 C 0.2435(3) 0.13937(19) 0.62386(15) 0.0196(6) Uani 1 1 d .
C40 C 0.3204(3) 0.2390(2) 0.57669(16) 0.0232(7) Uani 1 1 d .
C41 C 0.3247(4) 0.3032(2) 0.52899(17) 0.0287(8) Uani 1 1 d .
C42 C 0.2246(4) 0.3233(2) 0.48627(18) 0.0394(10) Uani 1 1 d .
H42 H 0.1522 0.2952 0.4871 0.047 Uiso 1 1 calc R
C43 C 0.2328(6) 0.3858(3) 0.4421(2) 0.0556(14) Uani 1 1 d .
H43 H 0.1653 0.4007 0.4128 0.067 Uiso 1 1 calc R
C44 C 0.3382(6) 0.4258(3) 0.4410(2) 0.0577(15) Uani 1 1 d .
H44 H 0.3425 0.4689 0.4113 0.069 Uiso 1 1 calc R
C45 C 0.4371(6) 0.4044(3) 0.4821(3) 0.0576(15) Uani 1 1 d .
H45 H 0.5095 0.4319 0.4799 0.069 Uiso 1 1 calc R
C46 C 0.4327(4) 0.3431(3) 0.5271(2) 0.0421(10) Uani 1 1 d .
H46 H 0.5011 0.3285 0.5559 0.051 Uiso 1 1 calc R

loop_
_atom_site_aniso_label
_atom_site_aniso_U_11
_atom_site_aniso_U_22
_atom_site_aniso_U_33
_atom_site_aniso_U_23
_atom_site_aniso_U_13
_atom_site_aniso_U_12
Ir1 0.01606(7) 0.01859(7) 0.01817(7) -0.00083(5) 0.00314(5) -0.00012(5)
S1 0.0444(6) 0.0389(5) 0.0431(6) -0.0046(5) 0.0284(5) -0.0044(5)
S2 0.0234(4) 0.0400(5) 0.0302(4) -0.0003(4) 0.0110(4) -0.0046(4)
P1 0.0191(4) 0.0187(4) 0.0206(4) 0.0012(3) 0.0013(3) -0.0027(3)
O1 0.0202(12) 0.0177(11) 0.0246(11) -0.0013(9) 0.0012(9) -0.0035(9)
O2 0.0266(13) 0.0195(11) 0.0232(12) 0.0036(10) -0.0001(10) -0.0034(10)
N1 0.0180(14) 0.0226(14) 0.0265(14) -0.0045(12) 0.0068(11) 0.0001(11)
N2 0.0172(13) 0.0244(14) 0.0183(13) -0.0006(11) 0.0034(10) 0.0016(11)
N3 0.0184(14) 0.0229(15) 0.0289(15) 0.0052(12) -0.0008(12) -0.0041(12)
N4 0.0190(14) 0.0196(13) 0.0205(13) 0.0040(11) 0.0016(11) -0.0019(11)
N5 0.0268(15) 0.0199(14) 0.0241(14) 0.0000(11) 0.0070(12) -0.0055(12)
C1 0.029(2) 0.032(2) 0.044(2) -0.0132(18) 0.0146(17) -0.0069(16)
C2 0.026(2) 0.045(2) 0.059(3) -0.023(2) 0.0179(19) -0.0059(19)
C3 0.024(2) 0.048(3) 0.064(3) -0.029(2) 0.002(2) 0.0061(19)
C4 0.034(2) 0.033(2) 0.049(2) -0.0138(19) -0.0065(19) 0.0095(18)
C5 0.0240(18) 0.0283(18) 0.037(2) -0.0092(16) 0.0009(15) 0.0039(15)
C6 0.0185(17) 0.0278(18) 0.0343(19) -0.0110(15) 0.0034(14) -0.0023(14)
C7 0.0306(19) 0.0245(17) 0.0296(18) -0.0036(15) 0.0121(15) -0.0056(15)
C8 0.034(2) 0.0270(18) 0.0270(18) 0.0023(15) 0.0075(15) -0.0016(16)
C9 0.057(3) 0.035(2) 0.036(2) 0.0116(18) 0.018(2) 0.002(2)
C10 0.062(3) 0.036(2) 0.042(2) 0.017(2) 0.007(2) 0.004(2)
C11 0.036(2) 0.030(2) 0.047(2) 0.0092(18) -0.0015(19) 0.0063(17)
C12 0.0234(18) 0.0263(18) 0.0299(18) 0.0019(15) -0.0028(14) 0.0017(15)
C13 0.0250(17) 0.0182(15) 0.0247(16) -0.0008(13) 0.0029(13) -0.0046(13)
C14 0.0225(17) 0.0264(17) 0.0211(15) -0.0004(14) 0.0030(13) 0.0047(14)
C15 0.034(2) 0.0246(17) 0.0346(19) -0.0059(15) 0.0148(16) 0.0015(16)
C16 0.051(3) 0.031(2) 0.044(2) -0.0112(18) 0.018(2) 0.0006(19)
C17 0.054(3) 0.043(2) 0.039(2) -0.015(2) 0.022(2) 0.006(2)
C18 0.039(2) 0.046(2) 0.033(2) 0.0000(19) 0.0173(18) 0.005(2)
C19 0.0268(19) 0.035(2) 0.0246(17) 0.0017(15) 0.0085(14) 0.0030(16)
C20 0.0181(16) 0.0296(18) 0.0244(16) 0.0003(14) 0.0036(13) -0.0018(14)
C21 0.0205(17) 0.0267(18) 0.0267(17) -0.0020(14) 0.0024(13) -0.0041(14)
C22 0.0216(18) 0.037(2) 0.037(2) -0.0043(17) 0.0023(15) -0.0061(16)
C23 0.027(2) 0.031(2) 0.044(2) -0.0092(17) -0.0019(17) -0.0093(16)
C24 0.034(2) 0.0292(19) 0.037(2) -0.0098(17) -0.0007(17) 0.0006(17)
C25 0.0224(17) 0.0283(18) 0.0291(17) -0.0056(15) 0.0033(14) 0.0001(15)
C26 0.0191(16) 0.0222(16) 0.0239(16) 0.0019(13) 0.0007(13) -0.0018(13)
C27 0.0221(17) 0.0207(16) 0.0240(16) 0.0000(13) 0.0036(13) -0.0029(13)
C28 0.0303(19) 0.0250(18) 0.0308(18) 0.0042(15) 0.0091(15) 0.0037(15)
C29 0.042(2) 0.0266(18) 0.034(2) 0.0093(16) 0.0108(17) 0.0012(17)
C30 0.0285(19) 0.035(2) 0.0328(19) -0.0010(16) 0.0123(16) -0.0025(16)
C31 0.028(2) 0.034(2) 0.044(2) 0.0015(18) 0.0106(17) 0.0027(17)
C32 0.0247(18) 0.0256(18) 0.039(2) 0.0048(16) 0.0053(16) 0.0014(15)
C33 0.0262(18) 0.0232(16) 0.0230(16) 0.0016(14) 0.0035(14) -0.0076(14)
C34 0.029(2) 0.0319(19) 0.035(2) -0.0018(16) -0.0015(16) -0.0073(16)
C35 0.044(3) 0.041(2) 0.036(2) -0.0057(19) -0.0091(19) -0.015(2)
C36 0.056(3) 0.031(2) 0.0294(19) -0.0048(17) 0.0012(19) -0.017(2)
C37 0.060(3) 0.026(2) 0.041(2) -0.0047(18) 0.008(2) -0.001(2)
C38 0.035(2) 0.0249(18) 0.0323(19) 0.0012(15) 0.0005(16) 0.0006(16)
C39 0.0259(17) 0.0164(15) 0.0164(14) 0.0021(12) 0.0025(12) 0.0014(13)
C40 0.0278(18) 0.0193(15) 0.0231(16) -0.0006(13) 0.0056(14) -0.0043(14)
C41 0.043(2) 0.0209(17) 0.0231(17) -0.0002(14) 0.0081(16) -0.0044(16)
C42 0.062(3) 0.029(2) 0.0247(18) 0.0077(16) -0.0005(18) -0.002(2)
C43 0.089(4) 0.039(2) 0.036(2) 0.015(2) -0.002(3) 0.003(3)
C44 0.100(5) 0.033(2) 0.044(3) 0.016(2) 0.023(3) -0.004(3)
C45 0.088(4) 0.038(2) 0.054(3) 0.003(2) 0.034(3) -0.021(3)
C46 0.053(3) 0.035(2) 0.041(2) 0.0005(19) 0.017(2) -0.012(2)

loop_
_atom_type_symbol
_atom_type_description
_atom_type_scat_dispersion_real
_atom_type_scat_dispersion_imag
_atom_type_scat_source
C C 0.0033 0.0016 'International Tables Vol C Tables 4.2.6.8 and 6.1.1.4'
H H 0.0000 0.0000 'International Tables Vol C Tables 4.2.6.8 and 6.1.1.4'
Ir Ir -1.4442 7.9887 'International Tables Vol C Tables 4.2.6.8 and 6.1.1.4'
N N 0.0061 0.0033 'International Tables Vol C Tables 4.2.6.8 and 6.1.1.4'
O O 0.0106 0.0060 'International Tables Vol C Tables 4.2.6.8 and 6.1.1.4'
P P 0.1023 0.0942 'International Tables Vol C Tables 4.2.6.8 and 6.1.1.4'
S S 0.1246 0.1234 'International Tables Vol C Tables 4.2.6.8 and 6.1.1.4'

loop_
_geom_angle_atom_site_label_1
_geom_angle_atom_site_label_2
_geom_angle_atom_site_label_3
_geom_angle
N1 Ir1 O1 87.54(10)
N1 Ir1 N2 173.73(11)
N1 Ir1 N4 98.11(11)
N2 Ir1 O1 98.58(10)
N2 Ir1 N4 83.94(11)
N4 Ir1 O1 83.96(10)
C13 Ir1 O1 87.33(12)
C13 Ir1 N1 80.22(13)
C13 Ir1 N2 98.64(13)
C13 Ir1 N4 171.20(12)
C26 Ir1 O1 178.82(12)
C26 Ir1 N1 93.64(13)
C26 Ir1 N2 80.24(13)
C26 Ir1 N4 95.81(12)
C26 Ir1 C13 92.92(14)
C1 S1 C7 90.12(18)
C20 S2 C19 89.50(17)
O1 P1 N3 117.77(14)
O1 P1 C27 113.04(15)
O1 P1 C33 108.28(16)
N3 P1 C27 106.28(16)
N3 P1 C33 106.06(16)
C27 P1 C33 104.40(16)
Ir1 O1 H1 127.2(15)
P1 O1 Ir1 120.59(13)
P1 O1 H1 107.3(14)
C40 O2 C39 103.6(3)
C6 N1 Ir1 133.3(2)
C7 N1 Ir1 114.2(2)
C7 N1 C6 112.5(3)
C14 N2 Ir1 133.8(2)
C20 N2 Ir1 113.3(2)
C20 N2 C14 111.8(3)
C39 N3 P1 121.2(2)
N5 N4 Ir1 125.9(2)
C39 N4 Ir1 125.5(2)
C39 N4 N5 108.5(3)
C40 N5 N4 105.5(3)
C2 C1 S1 129.7(3)
C2 C1 C6 119.9(4)
C6 C1 S1 110.4(3)
C1 C2 H2 120.8
C3 C2 C1 118.4(4)
C3 C2 H2 120.8
C2 C3 H3 118.9
C2 C3 C4 122.2(4)
C4 C3 H3 118.9
C3 C4 H4 119.8
C3 C4 C5 120.3(4)
C5 C4 H4 119.8
C4 C5 H5 120.8
C6 C5 C4 118.4(4)
C6 C5 H5 120.8
N1 C6 C1 112.6(3)
C5 C6 N1 126.7(3)
C5 C6 C1 120.7(3)
N1 C7 S1 114.2(3)
N1 C7 C8 118.1(3)
C8 C7 S1 127.6(3)
C9 C8 C7 125.2(3)
C9 C8 C13 122.1(4)
C13 C8 C7 112.6(3)
C8 C9 H9 120.1
C10 C9 C8 119.7(4)
C10 C9 H9 120.1
C9 C10 H10 120.0
C9 C10 C11 120.0(4)
C11 C10 H10 120.0
C10 C11 H11 119.6
C10 C11 C12 120.7(4)
C12 C11 H11 119.6
C11 C12 H12 119.4
C13 C12 C11 121.2(4)
C13 C12 H12 119.4
C8 C13 Ir1 114.0(3)
C12 C13 Ir1 129.4(3)
C12 C13 C8 116.3(3)
N2 C14 C19 113.3(3)
C15 C14 N2 126.0(3)
C15 C14 C19 120.7(3)
C14 C15 H15 121.0
C16 C15 C14 118.0(4)
C16 C15 H15 121.0
C15 C16 H16 119.5
C15 C16 C17 121.1(4)
C17 C16 H16 119.5
C16 C17 H17 119.2
C18 C17 C16 121.7(4)
C18 C17 H17 119.2
C17 C18 H18 121.2
C17 C18 C19 117.6(4)
C19 C18 H18 121.2
C14 C19 S2 110.3(3)
C18 C19 S2 128.8(3)
C18 C19 C14 120.9(4)
N2 C20 S2 115.0(3)
N2 C20 C21 118.3(3)
C21 C20 S2 126.7(3)
C22 C21 C20 125.4(3)
C22 C21 C26 122.2(3)
C26 C21 C20 112.4(3)
C21 C22 H22 120.0
C23 C22 C21 119.9(4)
C23 C22 H22 120.0
C22 C23 H23 120.4
C22 C23 C24 119.1(4)
C24 C23 H23 120.4
C23 C24 H24 119.3
C23 C24 C25 121.4(4)
C25 C24 H24 119.3
C24 C25 H25 119.5
C24 C25 C26 121.0(3)
C26 C25 H25 119.5
C21 C26 Ir1 114.9(2)
C25 C26 Ir1 128.7(3)
C25 C26 C21 116.4(3)
C28 C27 P1 117.9(3)
C32 C27 P1 122.4(3)
C32 C27 C28 119.5(3)
C27 C28 H28 119.8
C29 C28 C27 120.4(4)
C29 C28 H28 119.8
C28 C29 H29 120.2
C28 C29 C30 119.5(4)
C30 C29 H29 120.2
C29 C30 H30 119.7
C31 C30 C29 120.7(4)
C31 C30 H30 119.7
C30 C31 H31 120.0
C30 C31 C32 119.9(4)
C32 C31 H31 120.0
C27 C32 H32 120.0
C31 C32 C27 119.9(4)
C31 C32 H32 120.0
C34 C33 P1 118.9(3)
C38 C33 P1 123.2(3)
C38 C33 C34 118.0(3)
C33 C34 H34 119.5
C35 C34 C33 120.9(4)
C35 C34 H34 119.5
C34 C35 H35 119.9
C36 C35 C34 120.2(4)
C36 C35 H35 119.9
C35 C36 H36 119.9
C35 C36 C37 120.1(4)
C37 C36 H36 119.9
C36 C37 H37 120.2
C38 C37 C36 119.6(4)
C38 C37 H37 120.2
C33 C38 H38 119.4
C37 C38 C33 121.2(4)
C37 C38 H38 119.4
N3 C39 O2 118.0(3)
N3 C39 N4 132.9(3)
N4 C39 O2 109.1(3)
O2 C40 C41 118.1(3)
N5 C40 O2 113.2(3)
N5 C40 C41 128.8(3)
C42 C41 C40 120.7(4)
C42 C41 C46 121.1(4)
C46 C41 C40 118.1(4)
C41 C42 H42 120.7
C41 C42 C43 118.6(5)
C43 C42 H42 120.7
C42 C43 H43 119.9
C44 C43 C42 120.3(5)
C44 C43 H43 119.9
C43 C44 H44 119.6
C45 C44 C43 120.9(4)
C45 C44 H44 119.6
C44 C45 H45 119.6
C44 C45 C46 120.8(5)
C46 C45 H45 119.6
C41 C46 H46 120.8
C45 C46 C41 118.4(5)
C45 C46 H46 120.8

loop_
_geom_bond_atom_site_label_1
_geom_bond_atom_site_label_2
_geom_bond_distance
Ir1 O1 2.224(2)
Ir1 N1 2.047(3)
Ir1 N2 2.060(3)
Ir1 N4 2.133(3)
Ir1 C13 2.011(3)
Ir1 C26 2.000(3)
S1 C1 1.732(5)
S1 C7 1.733(4)
S2 C19 1.739(4)
S2 C20 1.729(3)
P1 O1 1.512(2)
P1 N3 1.617(3)
P1 C27 1.795(3)
P1 C33 1.800(4)
O1 H1 0.855(9)
O2 C39 1.381(4)
O2 C40 1.372(4)
N1 C6 1.405(4)
N1 C7 1.315(5)
N2 C14 1.395(4)
N2 C20 1.320(4)
N3 C39 1.309(4)
N4 N5 1.398(4)
N4 C39 1.324(4)
N5 C40 1.288(5)
C1 C2 1.404(6)
C1 C6 1.406(5)
C2 H2 0.9500
C2 C3 1.365(7)
C3 H3 0.9500
C3 C4 1.388(7)
C4 H4 0.9500
C4 C5 1.391(5)
C5 H5 0.9500
C5 C6 1.391(5)
C7 C8 1.443(5)
C8 C9 1.393(5)
C8 C13 1.425(5)
C9 H9 0.9500
C9 C10 1.369(7)
C10 H10 0.9500
C10 C11 1.387(6)
C11 H11 0.9500
C11 C12 1.398(5)
C12 H12 0.9500
C12 C13 1.395(5)
C14 C15 1.391(5)
C14 C19 1.402(5)
C15 H15 0.9500
C15 C16 1.383(5)
C16 H16 0.9500
C16 C17 1.388(6)
C17 H17 0.9500
C17 C18 1.379(6)
C18 H18 0.9500
C18 C19 1.392(5)
C20 C21 1.444(5)
C21 C22 1.391(5)
C21 C26 1.419(5)
C22 H22 0.9500
C22 C23 1.373(5)
C23 H23 0.9500
C23 C24 1.389(6)
C24 H24 0.9500
C24 C25 1.389(5)
C25 H25 0.9500
C25 C26 1.397(5)
C27 C28 1.390(5)
C27 C32 1.390(5)
C28 H28 0.9500
C28 C29 1.377(5)
C29 H29 0.9500
C29 C30 1.386(6)
C30 H30 0.9500
C30 C31 1.373(6)
C31 H31 0.9500
C31 C32 1.386(5)
C32 H32 0.9500
C33 C34 1.390(5)
C33 C38 1.386(5)
C34 H34 0.9500
C34 C35 1.387(6)
C35 H35 0.9500
C35 C36 1.364(6)
C36 H36 0.9500
C36 C37 1.384(6)
C37 H37 0.9500
C37 C38 1.384(6)
C38 H38 0.9500
C40 C41 1.460(5)
C41 C42 1.392(6)
C41 C46 1.403(6)
C42 H42 0.9500
C42 C43 1.395(6)
C43 H43 0.9500
C43 C44 1.376(8)
C44 H44 0.9500
C44 C45 1.368(8)
C45 H45 0.9500
C45 C46 1.386(6)
C46 H46 0.9500

loop_
_geom_torsion_atom_site_label_1
_geom_torsion_atom_site_label_2
_geom_torsion_atom_site_label_3
_geom_torsion_atom_site_label_4
_geom_torsion
Ir1 N1 C6 C1 175.5(3)
Ir1 N1 C6 C5 -6.0(6)
Ir1 N1 C7 S1 -175.65(17)
Ir1 N1 C7 C8 6.9(4)
Ir1 N2 C14 C15 -14.1(5)
Ir1 N2 C14 C19 166.7(3)
Ir1 N2 C20 S2 -168.84(16)
Ir1 N2 C20 C21 10.0(4)
Ir1 N4 N5 C40 -176.7(2)
Ir1 N4 C39 O2 175.37(19)
Ir1 N4 C39 N3 -2.9(5)
S1 C1 C2 C3 178.1(3)
S1 C1 C6 N1 2.2(4)
S1 C1 C6 C5 -176.4(3)
S1 C7 C8 C9 0.0(6)
S1 C7 C8 C13 -177.1(3)
S2 C20 C21 C22 -7.6(6)
S2 C20 C21 C26 173.5(3)
P1 N3 C39 O2 155.9(2)
P1 N3 C39 N4 -26.0(5)
P1 C27 C28 C29 -175.1(3)
P1 C27 C32 C31 175.6(3)
P1 C33 C34 C35 177.7(3)
P1 C33 C38 C37 -177.7(3)
O1 P1 N3 C39 8.3(3)
O1 P1 C27 C28 -48.9(3)
O1 P1 C27 C32 135.9(3)
O1 P1 C33 C34 -169.0(3)
O1 P1 C33 C38 10.6(3)
O2 C40 C41 C42 3.3(5)
O2 C40 C41 C46 -176.0(3)
N1 C7 C8 C9 177.0(4)
N1 C7 C8 C13 -0.1(5)
N2 C14 C15 C16 179.3(4)
N2 C14 C19 S2 -0.7(4)
N2 C14 C19 C18 -179.0(3)
N2 C20 C21 C22 173.6(4)
N2 C20 C21 C26 -5.2(5)
N3 P1 O1 Ir1 30.7(2)
N3 P1 C27 C28 -179.6(3)
N3 P1 C27 C32 5.2(3)
N3 P1 C33 C34 -41.8(3)
N3 P1 C33 C38 137.8(3)
N4 N5 C40 O2 -0.1(4)
N4 N5 C40 C41 -179.4(3)
N5 N4 C39 O2 -3.7(3)
N5 N4 C39 N3 178.0(4)
N5 C40 C41 C42 -177.4(4)
N5 C40 C41 C46 3.3(6)
C1 S1 C7 N1 -2.2(3)
C1 S1 C7 C8 174.9(4)
C1 C2 C3 C4 -1.0(6)
C2 C1 C6 N1 -178.2(3)
C2 C1 C6 C5 3.2(6)
C2 C3 C4 C5 1.7(7)
C3 C4 C5 C6 0.1(6)
C4 C5 C6 N1 179.1(3)
C4 C5 C6 C1 -2.5(5)
C6 N1 C7 S1 3.9(4)
C6 N1 C7 C8 -173.5(3)
C6 C1 C2 C3 -1.4(6)
C7 S1 C1 C2 -179.6(4)
C7 S1 C1 C6 -0.1(3)
C7 N1 C6 C1 -3.9(4)
C7 N1 C6 C5 174.6(4)
C7 C8 C9 C10 -177.4(4)
C7 C8 C13 Ir1 -6.9(4)
C7 C8 C13 C12 178.3(3)
C8 C9 C10 C11 -0.8(7)
C9 C8 C13 Ir1 175.9(3)
C9 C8 C13 C12 1.1(5)
C9 C10 C11 C12 1.6(7)
C10 C11 C12 C13 -1.1(6)
C11 C12 C13 Ir1 -174.2(3)
C11 C12 C13 C8 -0.3(5)
C13 C8 C9 C10 -0.6(7)
C14 N2 C20 S2 0.8(4)
C14 N2 C20 C21 179.7(3)
C14 C15 C16 C17 0.8(7)
C15 C14 C19 S2 -179.9(3)
C15 C14 C19 C18 1.8(6)
C15 C16 C17 C18 -0.2(7)
C16 C17 C18 C19 0.4(7)
C17 C18 C19 S2 -179.2(4)
C17 C18 C19 C14 -1.2(6)
C19 S2 C20 N2 -1.0(3)
C19 S2 C20 C21 -179.8(3)
C19 C14 C15 C16 -1.5(6)
C20 S2 C19 C14 0.9(3)
C20 S2 C19 C18 179.1(4)
C20 N2 C14 C15 179.1(4)
C20 N2 C14 C19 -0.1(4)
C20 C21 C22 C23 -178.0(4)
C20 C21 C26 Ir1 -2.4(4)
C20 C21 C26 C25 178.7(3)
C21 C22 C23 C24 -0.8(6)
C22 C21 C26 Ir1 178.7(3)
C22 C21 C26 C25 -0.2(5)
C22 C23 C24 C25 0.4(6)
C23 C24 C25 C26 0.1(6)
C24 C25 C26 Ir1 -178.9(3)
C24 C25 C26 C21 -0.2(5)
C26 C21 C22 C23 0.8(6)
C27 P1 O1 Ir1 -93.91(18)
C27 P1 N3 C39 136.3(3)
C27 P1 C33 C34 70.3(3)
C27 P1 C33 C38 -110.1(3)
C27 C28 C29 C30 -0.5(6)
C28 C27 C32 C31 0.5(6)
C28 C29 C30 C31 0.1(6)
C29 C30 C31 C32 0.6(6)
C30 C31 C32 C27 -0.9(6)
C32 C27 C28 C29 0.2(6)
C33 P1 O1 Ir1 150.93(15)
C33 P1 N3 C39 -113.0(3)
C33 P1 C27 C28 68.5(3)
C33 P1 C27 C32 -106.6(3)
C33 C34 C35 C36 0.8(6)
C34 C33 C38 C37 1.9(6)
C34 C35 C36 C37 0.3(7)
C35 C36 C37 C38 -0.3(7)
C36 C37 C38 C33 -0.8(6)
C38 C33 C34 C35 -1.9(6)
C39 O2 C40 N5 -2.0(4)
C39 O2 C40 C41 177.4(3)
C39 N4 N5 C40 2.4(4)
C40 O2 C39 N3 -177.9(3)
C40 O2 C39 N4 3.5(3)
C40 C41 C42 C43 179.2(4)
C40 C41 C46 C45 -179.6(4)
C41 C42 C43 C44 0.4(7)
C42 C41 C46 C45 1.0(6)
C42 C43 C44 C45 1.1(8)
C43 C44 C45 C46 -1.6(8)
C44 C45 C46 C41 0.5(7)
C46 C41 C42 C43 -1.5(6)
